data_8104623
loop_
_publ_author_name
'Jin, Ze-Sen'
'Liu, Xiao-jing'
'Liu, E.'
'Liang, Tongling'
'Jian, Fangfang'

_publ_section_title
;
 Crystal structure of
 bis(2-((E)-5-chloro-2-hydroxybenzylidene)hydrazineyl)methaniminium
 trifluoroacetate dihydrate, C34H36Cl4N10O12
;
_journal_issue 5
_journal_name_full 'Zeitschrift f\"ur Kristallographie - New Crystal Structures'
_journal_page_first 919
_journal_page_last 922
_journal_paper_doi 10.1515/ncrs-2021-0150
_journal_volume 236
_journal_year 2021
_chemical_formula_moiety '2(C15 H14 Cl2 N5 O2), 2(C2 F3 O2), 4(H2 O)'
_chemical_formula_sum 'C34 H36 Cl4 F6 N10 O12'
_chemical_formula_weight 1032.53
_space_group_crystal_system triclinic
_space_group_IT_number 2
_space_group_name_Hall '-P 1'
_space_group_name_H-M_alt 'P -1'
_atom_sites_solution_hydrogens mixed
_atom_sites_solution_primary iterative
_cell_angle_alpha 81.467(2)
_cell_angle_beta 77.726(2)
_cell_angle_gamma 82.055(2)
_cell_formula_units_Z 2
_cell_length_a 10.3071(3)
_cell_length_b 13.4696(4)
_cell_length_c 16.1893(4)
_cell_measurement_reflns_used 10807
_cell_measurement_temperature 169.99(11)
_cell_measurement_theta_max 74.1300
_cell_measurement_theta_min 2.8050
_cell_volume 2158.64(11)
_computing_cell_refinement 'CrysAlisPro 1.171.40.67a (Rigaku OD, 2019)'
_computing_data_collection 'CrysAlisPro 1.171.40.67a (Rigaku OD, 2019)'
_computing_data_reduction 'CrysAlisPro 1.171.40.67a (Rigaku OD, 2019)'
_computing_molecular_graphics 'Olex2 1.3 (Dolomanov et al., 2009)'
_computing_publication_material 'Olex2 1.3 (Dolomanov et al., 2009)'
_computing_structure_refinement 'olex2.refine 1.3 (Bourhis et al., 2015)'
_computing_structure_solution 'olex2.solve 1.3 (Bourhis et al., 2015)'
_diffrn_ambient_environment N~2~
_diffrn_ambient_temperature 169.99(11)
_diffrn_detector 'Hybrid Pixel Array Detector'
_diffrn_detector_area_resol_mean 10.0000
_diffrn_detector_type HyPix
_diffrn_measured_fraction_theta_full 0.999
_diffrn_measured_fraction_theta_max 0.961
_diffrn_measurement_details
;
List of Runs (angles in degrees, time in seconds):

  # Type    Start    End  Width  t~exp~   \w     \q     \k     \f   Frames
--------------------------------------------------------------------------
  1  \w    -11.00  27.00   0.50    0.20    --  -47.20  34.00-174.00   76
  2  \w   -122.00 -43.00   0.50    0.20    --  -47.20 -34.00  28.00  158
  3  \w    -24.00  43.00   0.50    0.20    --   47.20 -34.00  28.00  134
  4  \w     53.00  91.00   0.50    0.20    --   47.20  34.00-174.00   76
  5  \w   -167.00 -92.00   0.50    0.80    --  -99.00 -34.00  28.00  150
  6  \w     92.00 168.00   0.50    0.80    --  103.25  34.00-174.00  152
  7  \w    -95.00 -19.00   0.50    0.20    --  -47.20 125.00 -30.00  152
  8  \w    -20.00   6.00   0.50    0.20    --   47.20 -77.00  90.00   52
  9  \w    -27.00  30.00   0.50    0.20    --   47.20 -19.00-120.00  114
 10  \w     29.00  70.00   0.50    0.20    --   47.20 -77.00  90.00   82
 11  \w    -27.00  30.00   0.50    0.20    --   47.20 -19.00 150.00  114
 12  \w    -63.00 -36.00   0.50    0.80    --  -99.00  61.00-180.00   54
 13  \w   -165.00 -86.00   0.50    0.80    --  -99.00 -15.00  90.00  158
 14  \w   -118.00 -83.00   0.50    0.80    --  -99.00 -61.00 -94.47   70
 15  \w   -125.00 -56.00   0.50    0.80    --  -99.00 143.00-109.93  138
 16  \w    -92.00 -33.00   0.50    0.80    --  -99.00 125.00 -60.00  118
 17  \w   -168.00-138.00   0.50    0.80    --  -99.00 -15.00 -60.00   60
 18  \w   -100.00 -69.00   0.50    0.80    --  -99.00 125.00-120.00   62
 19  \w   -152.00 -93.00   0.50    0.80    --  -99.00-125.00-150.00  118
 20  \w   -160.00-129.00   0.50    0.80    --  -99.00 -61.00 -94.47   62
 21  \w   -163.00-131.00   0.50    0.80    --  -99.00 -30.00 -90.00   64
 22  \w   -112.00 -84.00   0.50    0.80    --  -99.00 125.00   0.00   56
 23  \w   -117.00 -86.00   0.50    0.80    --  -99.00 -15.00 -60.00   62
 24  \w   -130.00-104.00   0.50    0.80    --  -99.00 -30.00 -90.00   52
 25  \w   -108.00 -32.00   0.50    0.80    --  -99.00 113.00-167.78  152
 26  \w     61.00 100.00   0.50    0.80    --  103.25-125.00-180.00   78
 27  \w     31.00  73.00   0.50    0.80    --  103.25 -61.00  30.00   84
 28  \w     31.00  73.00   0.50    0.80    --  103.25-125.00 -90.00   84
 29  \w     72.00 105.00   0.50    0.80    --  103.25 -94.00 -30.00   66
 30  \w     32.00 101.00   0.50    0.80    --  103.25 -77.00   0.00  138
 31  \w     44.00 111.00   0.50    0.80    --  103.25-125.00-120.00  134
 32  \w     47.00  84.00   0.50    0.80    --  103.25 -94.00  30.00   74
 33  \w     42.00  68.00   0.50    0.80    --  103.25 -61.00 150.00   52
 34  \w     51.00 110.00   0.50    0.80    --  103.25-125.00 150.00  118
 35  \w     67.00 111.00   0.50    0.80    --  103.25-125.00 120.00   88
 36  \w     73.00 101.00   0.50    0.80    --  103.25 -94.00 150.00   56
 37  \w     32.00  74.00   0.50    0.80    --  103.25 -61.00-120.00   84
 38  \w     63.00  93.00   0.50    0.80    --  103.25 -94.00-120.00   60
 39  \w     91.00 165.00   0.50    0.80    --  103.25  15.00 -30.00  148
 40  \w     35.00  66.00   0.50    0.80    --  103.25 -94.00 150.00   62
 41  \w     33.00  66.00   0.50    0.80    --  103.25 -61.00  60.00   66
;
_diffrn_measurement_device 'four-circle diffractometer'
_diffrn_measurement_device_type 'XtaLAB Synergy R, HyPix'
_diffrn_measurement_method '\w scans'
_diffrn_orient_matrix_type 'CrysAlisPro convention (1999,Acta A55,543-557)'
_diffrn_orient_matrix_UB_11 0.0427709000
_diffrn_orient_matrix_UB_12 -0.1118635000
_diffrn_orient_matrix_UB_13 -0.0123874000
_diffrn_orient_matrix_UB_21 -0.1425304000
_diffrn_orient_matrix_UB_22 -0.0251649000
_diffrn_orient_matrix_UB_23 0.0413418000
_diffrn_orient_matrix_UB_31 -0.0392660000
_diffrn_orient_matrix_UB_32 0.0198496000
_diffrn_orient_matrix_UB_33 -0.0881300000
_diffrn_radiation_monochromator mirror
_diffrn_radiation_probe x-ray
_diffrn_radiation_type 'Cu K\a'
_diffrn_radiation_wavelength 1.54184
_diffrn_reflns_av_R_equivalents 0.0302
_diffrn_reflns_av_unetI/netI 0.0310
_diffrn_reflns_Laue_measured_fraction_full 0.999
_diffrn_reflns_Laue_measured_fraction_max 0.961
_diffrn_reflns_limit_h_max 12
_diffrn_reflns_limit_h_min -12
_diffrn_reflns_limit_k_max 16
_diffrn_reflns_limit_k_min -16
_diffrn_reflns_limit_l_max 16
_diffrn_reflns_limit_l_min -20
_diffrn_reflns_number 28700
_diffrn_reflns_point_group_measured_fraction_full 0.999
_diffrn_reflns_point_group_measured_fraction_max 0.961
_diffrn_reflns_theta_full 67.684
_diffrn_reflns_theta_max 75.464
_diffrn_reflns_theta_min 2.815
_diffrn_source 'Rotating-anode X-ray tube'
_diffrn_source_type 'PhotonJet R (Cu) X-ray Source'
_exptl_absorpt_coefficient_mu 3.373
_exptl_absorpt_correction_T_max 1.00000
_exptl_absorpt_correction_T_min 0.79528
_exptl_absorpt_correction_type multi-scan
_exptl_absorpt_process_details
;
CrysAlisPro 1.171.40.67a (Rigaku Oxford Diffraction, 2019)
Empirical absorption correction using spherical harmonics,
 implemented in SCALE3 ABSPACK scaling algorithm.
;
_exptl_crystal_colour 'light yellow'
_exptl_crystal_density_diffrn 1.589
_exptl_crystal_description block
_exptl_crystal_F_000 1056
_exptl_crystal_size_max 0.17
_exptl_crystal_size_mid 0.13
_exptl_crystal_size_min 0.12
_refine_diff_density_max 0.700
_refine_diff_density_min -0.649
_refine_diff_density_rms 0.068
_refine_ls_extinction_coef .
_refine_ls_extinction_method none
_refine_ls_goodness_of_fit_ref 1.045
_refine_ls_hydrogen_treatment constr
_refine_ls_matrix_type full
_refine_ls_number_parameters 633
_refine_ls_number_reflns 8586
_refine_ls_number_restraints 36
_refine_ls_restrained_S_all 1.051
_refine_ls_R_factor_all 0.0612
_refine_ls_R_factor_gt 0.0539
_refine_ls_shift/su_max 0.002
_refine_ls_shift/su_mean 0.000
_refine_ls_structure_factor_coef Fsqd
_refine_ls_weighting_details 'w=1/[\s^2^(Fo^2^)+(0.0963P)^2^+1.1945P] where P=(Fo^2^+2Fc^2^)/3'
_refine_ls_weighting_scheme calc
_refine_ls_wR_factor_gt 0.1544
_refine_ls_wR_factor_ref 0.1609
_reflns_Friedel_coverage 0.000
_reflns_Friedel_fraction_full .
_reflns_Friedel_fraction_max .
_reflns_number_gt 7352
_reflns_number_total 8586
_reflns_threshold_expression 'I > 2\s(I)'
_cod_data_source_file suppl_j_ncrs-2021-0150_suppl.cif
_cod_data_source_block tx4937
_cod_database_code 8104623
_chemical_oxdiff_formula CHNO
_shelx_space_group_comment
;
The symmetry employed for this shelxl refinement is uniquely defined
by the following loop, which should always be used as a source of
symmetry information in preference to the above space-group names.
They are only intended as comments.
;
_reflns_odcompleteness_completeness 99.99
_reflns_odcompleteness_iscentric 1
_reflns_odcompleteness_theta 66.97
_olex2_refinement_description
;
1. Fixed Uiso
 At 1.2 times of:
  All C(H) groups, All N(H) groups, All N(H,H) groups
 At 1.5 times of:
  All O(H) groups, All O(H,H) groups
2. Uiso/Uaniso restraints and constraints
Uanis(F1B) \\sim Ueq, Uanis(F2A) \\sim Ueq, Uanis(F2B) \\sim Ueq, Uanis(F3A)
\\sim Ueq, Uanis(F3B) \\sim Ueq, Uanis(F1A) \\sim Ueq: with sigma of 0.01 and
sigma for terminal atoms of 0.02
3. Others
 Sof(F1B)=Sof(F2B)=Sof(F3B)=1-FVAR(1)
 Sof(F1A)=Sof(F2A)=Sof(F3A)=FVAR(1)
4.a Riding coordinates:
 O5(H5A,H5B), O8(H8A,H8B)
4.b Free rotating group:
 O6(H6B,H6C), O7(H7B,H7C)
4.c Aromatic/amide H refined with riding coordinates:
 N2(H2A), N4(H4), C2(H2B), C3(H3), C6(H6), C7(H7), C9(H9), C11(H11), C13(H13),
 C14(H14), N2A(H2AB), N4A(H4A), C2A(H2AC), C3A(H3AC), C6A(H6A), C7A(H7A),
 C9A(H9A), C11A(H11A), C13A(H13A), C14A(H14A)
4.d X=CH2 refined with riding coordinates:
 N3(H3A,H3B), N3A(H3AA,H3AB)
4.e Idealised tetrahedral OH refined as rotating group:
 O1(H1), O2(H2), O1A(H1A), O2A(H2AA)
;
_olex2_submission_special_instructions 'No special instructions were received'
_oxdiff_exptl_absorpt_empirical_details
;
Empirical correction (ABSPACK) includes:
- Absorption correction using spherical harmonics
- Frame scaling
;
_oxdiff_exptl_absorpt_empirical_full_max 1.422
_oxdiff_exptl_absorpt_empirical_full_min 0.734

loop_
_space_group_symop_operation_xyz
'x, y, z'
'-x, -y, -z'

loop_
_atom_site_label
_atom_site_type_symbol
_atom_site_fract_x
_atom_site_fract_y
_atom_site_fract_z
_atom_site_U_iso_or_equiv
_atom_site_adp_type
_atom_site_occupancy
_atom_site_site_symmetry_order
_atom_site_calc_flag
_atom_site_refinement_flags_posn
_atom_site_refinement_flags_adp
_atom_site_refinement_flags_occupancy
_atom_site_disorder_assembly
_atom_site_disorder_group
Cl1 Cl -0.05533(10) 0.33439(6) 0.37696(5) 0.0661(2) Uani 1 1 d . . . . .
Cl2 Cl 0.14210(7) 1.26659(5) -0.34515(4) 0.04321(17) Uani 1 1 d . . . . .
O1 O 0.3043(2) 0.62940(15) 0.38860(12) 0.0504(5) Uani 1 1 d . . . . .
H1 H 0.333580 0.617187 0.432774 0.076 Uiso 1 1 calc R U . . .
O2 O -0.0586(2) 0.88453(14) -0.18364(11) 0.0430(4) Uani 1 1 d . . . . .
H2 H -0.031111 0.863916 -0.139548 0.065 Uiso 1 1 calc R U . . .
N1 N 0.12845(19) 0.66670(14) 0.18500(11) 0.0302(4) Uani 1 1 d . . . . .
N2 N 0.16555(19) 0.74812(14) 0.12622(11) 0.0315(4) Uani 1 1 d . . . . .
H2A H 0.232408 0.778377 0.129051 0.038 Uiso 1 1 calc R U . . .
N3 N 0.0020(2) 0.72751(15) 0.05418(12) 0.0340(4) Uani 1 1 d . . . . .
H3A H -0.041282 0.748089 0.013808 0.041 Uiso 1 1 calc R U . . .
H3B H -0.015719 0.673196 0.087653 0.041 Uiso 1 1 calc R U . . .
N4 N 0.12725(19) 0.86369(14) 0.01494(11) 0.0303(4) Uani 1 1 d . . . . .
H4 H 0.181767 0.899164 0.027694 0.036 Uiso 1 1 calc R U . . .
N5 N 0.07320(19) 0.89460(14) -0.05701(11) 0.0298(4) Uani 1 1 d . . . . .
C1 C 0.0520(3) 0.42164(19) 0.37996(16) 0.0398(5) Uani 1 1 d . . . . .
C2 C 0.1145(3) 0.4123(2) 0.44901(16) 0.0430(6) Uani 1 1 d . . . . .
H2B H 0.098845 0.359706 0.492841 0.052 Uiso 1 1 calc R U . . .
C3 C 0.1990(3) 0.4806(2) 0.45245(15) 0.0406(6) Uani 1 1 d . . . . .
H3 H 0.240857 0.474352 0.498814 0.049 Uiso 1 1 calc R U . . .
C4 C 0.2232(3) 0.55987(19) 0.38667(15) 0.0370(5) Uani 1 1 d . . . . .
C5 C 0.1621(2) 0.56839(17) 0.31608(14) 0.0317(5) Uani 1 1 d . . . . .
C6 C 0.0749(2) 0.49875(18) 0.31357(14) 0.0356(5) Uani 1 1 d . . . . .
H6 H 0.032434 0.504091 0.267583 0.043 Uiso 1 1 calc R U . . .
C7 C 0.1904(2) 0.65063(17) 0.24722(14) 0.0325(5) Uani 1 1 d . . . . .
H7 H 0.254656 0.692112 0.248668 0.039 Uiso 1 1 calc R U . . .
C8 C 0.0951(2) 0.77892(16) 0.06471(13) 0.0284(4) Uani 1 1 d . . . . .
C9 C 0.1150(2) 0.97549(16) -0.10113(13) 0.0293(4) Uani 1 1 d . . . . .
H9 H 0.175378 1.007361 -0.081872 0.035 Uiso 1 1 calc R U . . .
C10 C 0.0721(2) 1.01930(17) -0.17971(13) 0.0298(4) Uani 1 1 d . . . . .
C11 C 0.1193(2) 1.11005(17) -0.22061(14) 0.0318(5) Uani 1 1 d . . . . .
H11 H 0.177857 1.139608 -0.197751 0.038 Uiso 1 1 calc R U . . .
C12 C 0.0797(2) 1.15596(18) -0.29444(14) 0.0350(5) Uani 1 1 d . . . . .
C13 C -0.0083(3) 1.1138(2) -0.32933(15) 0.0413(6) Uani 1 1 d . . . . .
H13 H -0.035914 1.145922 -0.378597 0.050 Uiso 1 1 calc R U . . .
C14 C -0.0545(3) 1.0235(2) -0.29023(16) 0.0435(6) Uani 1 1 d . . . . .
H14 H -0.113802 0.995202 -0.313421 0.052 Uiso 1 1 calc R U . . .
C15 C -0.0137(2) 0.97451(19) -0.21672(14) 0.0345(5) Uani 1 1 d . . . . .
Cl1A Cl 0.86785(9) 1.10630(6) 0.47209(5) 0.0644(2) Uani 1 1 d . . . . .
Cl2A Cl 0.64381(7) 0.18672(5) 1.20335(4) 0.04497(17) Uani 1 1 d . . . . .
O1A O 0.5085(2) 0.81325(15) 0.45436(13) 0.0521(5) Uani 1 1 d . . . . .
H1A H 0.467667 0.832969 0.415630 0.078 Uiso 1 1 calc R U . . .
O2A O 0.86160(19) 0.55755(13) 1.02652(12) 0.0426(4) Uani 1 1 d . . . . .
H2AA H 0.825472 0.581364 0.986355 0.064 Uiso 1 1 calc R U . . .
N1A N 0.6830(2) 0.76981(15) 0.65886(12) 0.0342(4) Uani 1 1 d . . . . .
N2A N 0.6516(2) 0.68375(15) 0.71339(12) 0.0352(4) Uani 1 1 d . . . . .
H2AB H 0.605857 0.641864 0.700136 0.042 Uiso 1 1 calc R U . . .
N3A N 0.7739(2) 0.72526(16) 0.80528(13) 0.0395(5) Uani 1 1 d . . . . .
H3AA H 0.800238 0.775575 0.769243 0.047 Uiso 1 1 calc R U . . .
H3AB H 0.799824 0.712970 0.853246 0.047 Uiso 1 1 calc R U . . .
N4A N 0.6527(2) 0.58653(15) 0.84019(12) 0.0345(4) Uani 1 1 d . . . . .
H4A H 0.593090 0.554086 0.829610 0.041 Uiso 1 1 calc R U . . .
N5A N 0.7067(2) 0.55601(14) 0.91194(11) 0.0316(4) Uani 1 1 d . . . . .
C1A C 0.7602(3) 1.0183(2) 0.46772(17) 0.0447(6) Uani 1 1 d . . . . .
C2A C 0.6945(3) 1.0323(2) 0.40016(16) 0.0460(6) Uani 1 1 d . . . . .
H2AC H 0.707172 1.087641 0.358648 0.055 Uiso 1 1 calc R U . . .
C3A C 0.6104(3) 0.9639(2) 0.39486(15) 0.0431(6) Uani 1 1 d . . . . .
H3AC H 0.566273 0.972849 0.349382 0.052 Uiso 1 1 calc R U . . .
C4A C 0.5906(3) 0.88072(19) 0.45724(15) 0.0385(5) Uani 1 1 d . . . . .
C5A C 0.6574(3) 0.86759(19) 0.52585(14) 0.0369(5) Uani 1 1 d . . . . .
C6A C 0.7432(3) 0.9371(2) 0.53007(15) 0.0409(6) Uani 1 1 d . . . . .
H6A H 0.788777 0.928783 0.574837 0.049 Uiso 1 1 calc R U . . .
C7A C 0.6336(3) 0.78105(19) 0.59150(15) 0.0380(5) Uani 1 1 d . . . . .
H7A H 0.581489 0.733235 0.584011 0.046 Uiso 1 1 calc R U . . .
C8A C 0.6939(2) 0.66707(17) 0.78704(14) 0.0317(5) Uani 1 1 d . . . . .
C9A C 0.6667(2) 0.47441(17) 0.95583(14) 0.0321(5) Uani 1 1 d . . . . .
H9A H 0.604119 0.443120 0.938191 0.039 Uiso 1 1 calc R U . . .
C10A C 0.7162(2) 0.42932(17) 1.03222(13) 0.0304(4) Uani 1 1 d . . . . .
C11A C 0.6661(2) 0.34053(17) 1.07574(14) 0.0328(5) Uani 1 1 d . . . . .
H11A H 0.601869 0.313081 1.056275 0.039 Uiso 1 1 calc R U . . .
C12A C 0.7117(2) 0.29395(18) 1.14721(15) 0.0358(5) Uani 1 1 d . . . . .
C13A C 0.8109(3) 0.3317(2) 1.17592(15) 0.0407(5) Uani 1 1 d . . . . .
H13A H 0.842800 0.298549 1.223452 0.049 Uiso 1 1 calc R U . . .
C14A C 0.8613(3) 0.4187(2) 1.13319(16) 0.0413(6) Uani 1 1 d . . . . .
H14A H 0.928559 0.443606 1.151652 0.050 Uiso 1 1 calc R U . . .
C15A C 0.8129(2) 0.46981(18) 1.06268(15) 0.0345(5) Uani 1 1 d . . . . .
F1 F 0.47681(19) 1.09688(13) 0.07935(12) 0.0594(5) Uani 1 1 d . . . . .
F2 F 0.3957(2) 1.05030(16) 0.21052(12) 0.0675(5) Uani 1 1 d . . . . .
F3 F 0.56648(18) 0.96438(14) 0.14418(14) 0.0675(5) Uani 1 1 d . . . . .
O3 O 0.35856(19) 0.86359(14) 0.14786(13) 0.0463(4) Uani 1 1 d . . . . .
O4 O 0.28491(19) 0.99482(13) 0.06061(11) 0.0420(4) Uani 1 1 d . . . . .
C16 C 0.3551(2) 0.95224(18) 0.11146(15) 0.0355(5) Uani 1 1 d . . . . .
C17 C 0.4502(3) 1.0172(2) 0.13598(17) 0.0427(6) Uani 1 1 d . . . . .
F1A F 0.2742(10) 0.4634(6) 0.6658(7) 0.091(3) Uani 0.578(16) 1 d . U P A 1
F2A F 0.4168(6) 0.3360(8) 0.6865(8) 0.096(3) Uani 0.578(16) 1 d . U P A 1
F3A F 0.2720(8) 0.3850(6) 0.7859(3) 0.074(2) Uani 0.578(16) 1 d . U P A 1
O3A O 0.49305(19) 0.45855(14) 0.80113(11) 0.0421(4) Uani 1 1 d . . . . .
O4A O 0.4722(2) 0.56097(14) 0.68117(11) 0.0443(4) Uani 1 1 d . . . . .
C16A C 0.4501(3) 0.48571(19) 0.73381(15) 0.0375(5) Uani 1 1 d . . . . .
C17A C 0.3566(3) 0.4142(2) 0.71528(17) 0.0430(6) Uani 1 1 d . . . . .
O5 O 0.3568(3) 0.83840(18) 0.33704(14) 0.0655(6) Uani 1 1 d . . . . .
H5A H 0.333023 0.779206 0.350328 0.098 Uiso 1 1 d R U . . .
H5B H 0.371613 0.847176 0.282908 0.098 Uiso 1 1 d R U . . .
O6 O 0.4274(5) 0.6164(3) 0.5145(2) 0.1205(16) Uani 1 1 d G . . . .
H6B H 0.420793 0.578805 0.561957 0.181 Uiso 1 1 d G U . . .
H6C H 0.457248 0.668912 0.523276 0.181 Uiso 1 1 d G U . . .
O7 O 0.4485(2) 0.29175(15) 0.92910(12) 0.0472(4) Uani 1 1 d G . . . .
H7B H 0.434924 0.339481 0.890105 0.071 Uiso 1 1 d G U . . .
H7C H 0.497284 0.245631 0.902656 0.071 Uiso 1 1 d G U . . .
O8 O 0.22076(16) 0.21592(13) 1.02692(10) 0.0364(4) Uani 1 1 d . . . . .
H8A H 0.288524 0.235935 0.991673 0.055 Uiso 1 1 d R U . . .
H8B H 0.242274 0.153155 1.039693 0.055 Uiso 1 1 d R U . . .
F1B F 0.3559(16) 0.4219(8) 0.6330(5) 0.082(4) Uani 0.422(16) 1 d . U P A 2
F2B F 0.4121(12) 0.3187(7) 0.7278(7) 0.076(3) Uani 0.422(16) 1 d . U P A 2
F3B F 0.2436(10) 0.4172(12) 0.7605(11) 0.105(5) Uani 0.422(16) 1 d . U P A 2

loop_
_atom_site_aniso_label
_atom_site_aniso_U_11
_atom_site_aniso_U_22
_atom_site_aniso_U_33
_atom_site_aniso_U_23
_atom_site_aniso_U_13
_atom_site_aniso_U_12
Cl1 0.0925(6) 0.0609(5) 0.0556(4) 0.0181(3) -0.0306(4) -0.0478(4)
Cl2 0.0556(4) 0.0380(3) 0.0353(3) 0.0113(2) -0.0127(3) -0.0139(3)
O1 0.0713(13) 0.0524(11) 0.0381(9) 0.0127(8) -0.0335(9) -0.0279(10)
O2 0.0593(11) 0.0428(10) 0.0345(9) 0.0072(7) -0.0223(8) -0.0241(8)
N1 0.0383(10) 0.0274(9) 0.0264(9) 0.0057(7) -0.0126(7) -0.0082(7)
N2 0.0389(10) 0.0313(9) 0.0281(9) 0.0074(7) -0.0167(8) -0.0127(8)
N3 0.0435(11) 0.0312(10) 0.0322(9) 0.0074(7) -0.0199(8) -0.0135(8)
N4 0.0402(10) 0.0300(9) 0.0251(9) 0.0050(7) -0.0174(8) -0.0106(8)
N5 0.0375(10) 0.0312(9) 0.0231(8) 0.0019(7) -0.0140(7) -0.0054(7)
C1 0.0497(14) 0.0382(13) 0.0336(12) 0.0051(10) -0.0129(10) -0.0146(11)
C2 0.0539(15) 0.0426(14) 0.0301(12) 0.0112(10) -0.0115(11) -0.0087(11)
C3 0.0514(14) 0.0454(14) 0.0272(11) 0.0069(10) -0.0182(10) -0.0086(11)
C4 0.0452(13) 0.0394(13) 0.0294(11) 0.0035(9) -0.0164(10) -0.0094(10)
C5 0.0374(11) 0.0324(11) 0.0266(10) 0.0028(8) -0.0129(9) -0.0049(9)
C6 0.0431(13) 0.0366(12) 0.0290(11) 0.0041(9) -0.0142(9) -0.0083(10)
C7 0.0408(12) 0.0308(11) 0.0287(11) 0.0040(9) -0.0154(9) -0.0084(9)
C8 0.0355(11) 0.0277(10) 0.0239(10) 0.0013(8) -0.0112(8) -0.0068(9)
C9 0.0346(11) 0.0305(11) 0.0256(10) 0.0024(8) -0.0129(8) -0.0089(9)
C10 0.0335(11) 0.0336(11) 0.0231(10) 0.0011(8) -0.0094(8) -0.0058(9)
C11 0.0362(11) 0.0344(11) 0.0263(10) 0.0005(8) -0.0112(9) -0.0058(9)
C12 0.0402(12) 0.0359(12) 0.0273(11) 0.0058(9) -0.0083(9) -0.0068(10)
C13 0.0486(14) 0.0499(15) 0.0283(11) 0.0079(10) -0.0186(10) -0.0116(11)
C14 0.0516(15) 0.0548(16) 0.0314(12) 0.0019(11) -0.0217(11) -0.0176(12)
C15 0.0401(12) 0.0388(12) 0.0276(11) 0.0012(9) -0.0121(9) -0.0115(10)
Cl1A 0.0886(6) 0.0592(4) 0.0549(4) 0.0130(3) -0.0289(4) -0.0393(4)
Cl2A 0.0551(4) 0.0394(3) 0.0389(3) 0.0115(2) -0.0122(3) -0.0131(3)
O1A 0.0689(13) 0.0509(11) 0.0453(10) 0.0081(8) -0.0318(10) -0.0205(10)
O2A 0.0515(10) 0.0373(9) 0.0457(10) 0.0058(7) -0.0235(8) -0.0179(8)
N1A 0.0457(11) 0.0309(10) 0.0279(9) 0.0038(7) -0.0144(8) -0.0080(8)
N2A 0.0503(12) 0.0301(10) 0.0303(9) 0.0049(7) -0.0197(8) -0.0132(8)
N3A 0.0580(13) 0.0365(11) 0.0308(10) 0.0053(8) -0.0213(9) -0.0191(9)
N4A 0.0438(11) 0.0350(10) 0.0298(9) 0.0034(8) -0.0181(8) -0.0131(8)
N5A 0.0402(10) 0.0319(10) 0.0250(9) 0.0011(7) -0.0132(8) -0.0057(8)
C1A 0.0580(16) 0.0406(14) 0.0375(13) 0.0043(10) -0.0154(11) -0.0131(12)
C2A 0.0597(16) 0.0449(14) 0.0317(12) 0.0091(10) -0.0134(11) -0.0079(12)
C3A 0.0556(15) 0.0468(14) 0.0284(11) 0.0044(10) -0.0184(11) -0.0044(12)
C4A 0.0478(14) 0.0393(13) 0.0310(11) -0.0011(9) -0.0153(10) -0.0050(10)
C5A 0.0455(13) 0.0382(13) 0.0275(11) 0.0017(9) -0.0126(10) -0.0037(10)
C6A 0.0531(15) 0.0406(13) 0.0323(12) 0.0022(10) -0.0175(11) -0.0094(11)
C7A 0.0510(14) 0.0347(12) 0.0328(11) 0.0023(9) -0.0194(10) -0.0093(10)
C8A 0.0409(12) 0.0299(11) 0.0265(10) 0.0012(8) -0.0129(9) -0.0064(9)
C9A 0.0371(11) 0.0331(11) 0.0289(10) -0.0013(9) -0.0113(9) -0.0083(9)
C10A 0.0358(11) 0.0316(11) 0.0248(10) -0.0001(8) -0.0095(8) -0.0057(9)
C11A 0.0371(12) 0.0335(11) 0.0296(11) -0.0013(9) -0.0103(9) -0.0074(9)
C12A 0.0421(13) 0.0340(12) 0.0311(11) 0.0017(9) -0.0098(9) -0.0052(10)
C13A 0.0519(14) 0.0414(13) 0.0319(12) 0.0020(10) -0.0197(10) -0.0054(11)
C14A 0.0512(14) 0.0421(13) 0.0376(12) -0.0009(10) -0.0234(11) -0.0109(11)
C15A 0.0405(12) 0.0332(11) 0.0327(11) -0.0010(9) -0.0130(9) -0.0088(9)
F1 0.0665(11) 0.0477(9) 0.0718(11) 0.0171(8) -0.0329(9) -0.0288(8)
F2 0.0803(13) 0.0746(13) 0.0605(11) -0.0220(9) -0.0166(9) -0.0338(10)
F3 0.0467(9) 0.0542(10) 0.1085(16) 0.0101(10) -0.0398(10) -0.0132(8)
O3 0.0508(10) 0.0368(9) 0.0569(11) 0.0062(8) -0.0251(9) -0.0145(8)
O4 0.0541(10) 0.0365(9) 0.0426(9) 0.0009(7) -0.0243(8) -0.0134(8)
C16 0.0379(12) 0.0338(12) 0.0376(12) -0.0013(9) -0.0124(10) -0.0090(9)
C17 0.0434(13) 0.0409(13) 0.0487(14) 0.0050(11) -0.0219(11) -0.0126(11)
F1A 0.103(5) 0.078(4) 0.117(5) 0.045(3) -0.088(5) -0.053(4)
F2A 0.048(2) 0.100(6) 0.154(8) -0.089(6) 0.009(4) -0.025(3)
F3A 0.082(5) 0.104(4) 0.048(2) -0.003(2) -0.009(2) -0.065(4)
O3A 0.0532(10) 0.0406(9) 0.0388(9) 0.0039(7) -0.0212(8) -0.0171(8)
O4A 0.0569(11) 0.0405(10) 0.0423(9) 0.0050(8) -0.0239(8) -0.0178(8)
C16A 0.0421(13) 0.0373(12) 0.0366(12) -0.0024(10) -0.0144(10) -0.0087(10)
C17A 0.0491(15) 0.0438(14) 0.0418(13) -0.0005(11) -0.0184(11) -0.0148(12)
O5 0.0871(17) 0.0651(14) 0.0538(12) 0.0053(10) -0.0389(12) -0.0151(12)
O6 0.187(4) 0.134(3) 0.0781(18) 0.0541(19) -0.095(2) -0.110(3)
O7 0.0533(11) 0.0404(10) 0.0462(10) 0.0049(8) -0.0104(8) -0.0095(8)
O8 0.0386(9) 0.0362(8) 0.0363(8) 0.0066(7) -0.0151(7) -0.0108(7)
F1B 0.126(8) 0.086(5) 0.059(3) 0.019(3) -0.061(4) -0.066(6)
F2B 0.104(6) 0.040(3) 0.103(6) -0.002(4) -0.059(5) -0.016(3)
F3B 0.041(3) 0.128(9) 0.164(11) -0.104(8) 0.004(5) -0.021(4)

loop_
_atom_type_symbol
_atom_type_description
_atom_type_scat_dispersion_real
_atom_type_scat_dispersion_imag
_atom_type_scat_source
C C 0.0181 0.0091 'International Tables Vol C Tables 4.2.6.8 and 6.1.1.4'
H H 0.0000 0.0000 'International Tables Vol C Tables 4.2.6.8 and 6.1.1.4'
Cl Cl 0.3639 0.7018 'International Tables Vol C Tables 4.2.6.8 and 6.1.1.4'
F F 0.0727 0.0534 'International Tables Vol C Tables 4.2.6.8 and 6.1.1.4'
N N 0.0311 0.0180 'International Tables Vol C Tables 4.2.6.8 and 6.1.1.4'
O O 0.0492 0.0322 'International Tables Vol C Tables 4.2.6.8 and 6.1.1.4'

loop_
_geom_angle_atom_site_label_1
_geom_angle_atom_site_label_2
_geom_angle_atom_site_label_3
_geom_angle
_geom_angle_site_symmetry_1
_geom_angle_site_symmetry_3
C4 O1 H1 109.5 . .
C15 O2 H2 109.5 . .
C7 N1 N2 114.02(18) . .
N1 N2 H2A 120.8 . .
C8 N2 N1 118.50(18) . .
C8 N2 H2A 120.8 . .
H3A N3 H3B 120.0 . .
C8 N3 H3A 120.0 . .
C8 N3 H3B 120.0 . .
N5 N4 H4 119.9 . .
C8 N4 H4 119.9 . .
C8 N4 N5 120.17(17) . .
C9 N5 N4 114.35(18) . .
C2 C1 Cl1 119.05(19) . .
C6 C1 Cl1 119.86(19) . .
C6 C1 C2 121.1(2) . .
C1 C2 H2B 120.1 . .
C3 C2 C1 119.8(2) . .
C3 C2 H2B 120.1 . .
C2 C3 H3 119.8 . .
C2 C3 C4 120.4(2) . .
C4 C3 H3 119.8 . .
O1 C4 C3 122.0(2) . .
O1 C4 C5 118.1(2) . .
C3 C4 C5 119.9(2) . .
C4 C5 C7 119.1(2) . .
C6 C5 C4 119.2(2) . .
C6 C5 C7 121.7(2) . .
C1 C6 C5 119.6(2) . .
C1 C6 H6 120.2 . .
C5 C6 H6 120.2 . .
N1 C7 C5 121.4(2) . .
N1 C7 H7 119.3 . .
C5 C7 H7 119.3 . .
N3 C8 N2 121.43(19) . .
N3 C8 N4 122.84(18) . .
N4 C8 N2 115.72(18) . .
N5 C9 H9 118.6 . .
N5 C9 C10 122.86(19) . .
C10 C9 H9 118.6 . .
C11 C10 C9 118.07(19) . .
C11 C10 C15 118.76(19) . .
C15 C10 C9 123.2(2) . .
C10 C11 H11 119.7 . .
C12 C11 C10 120.5(2) . .
C12 C11 H11 119.7 . .
C11 C12 Cl2 119.72(19) . .
C11 C12 C13 120.8(2) . .
C13 C12 Cl2 119.47(17) . .
C12 C13 H13 120.3 . .
C14 C13 C12 119.4(2) . .
C14 C13 H13 120.3 . .
C13 C14 H14 119.5 . .
C13 C14 C15 121.0(2) . .
C15 C14 H14 119.5 . .
O2 C15 C10 122.6(2) . .
O2 C15 C14 117.9(2) . .
C14 C15 C10 119.6(2) . .
C4A O1A H1A 109.5 . .
C15A O2A H2AA 109.5 . .
C7A N1A N2A 113.8(2) . .
N1A N2A H2AB 120.8 . .
C8A N2A N1A 118.49(19) . .
C8A N2A H2AB 120.8 . .
H3AA N3A H3AB 120.0 . .
C8A N3A H3AA 120.0 . .
C8A N3A H3AB 120.0 . .
N5A N4A H4A 120.3 . .
C8A N4A H4A 120.3 . .
C8A N4A N5A 119.49(18) . .
C9A N5A N4A 114.59(18) . .
C2A C1A Cl1A 118.2(2) . .
C6A C1A Cl1A 120.3(2) . .
C6A C1A C2A 121.5(3) . .
C1A C2A H2AC 120.3 . .
C3A C2A C1A 119.4(2) . .
C3A C2A H2AC 120.3 . .
C2A C3A H3AC 119.7 . .
C2A C3A C4A 120.6(2) . .
C4A C3A H3AC 119.7 . .
O1A C4A C3A 122.1(2) . .
O1A C4A C5A 118.5(2) . .
C3A C4A C5A 119.5(2) . .
C4A C5A C7A 118.8(2) . .
C6A C5A C4A 119.3(2) . .
C6A C5A C7A 121.9(2) . .
C1A C6A C5A 119.7(2) . .
C1A C6A H6A 120.1 . .
C5A C6A H6A 120.1 . .
N1A C7A C5A 121.5(2) . .
N1A C7A H7A 119.3 . .
C5A C7A H7A 119.3 . .
N2A C8A N4A 116.1(2) . .
N3A C8A N2A 121.7(2) . .
N3A C8A N4A 122.19(19) . .
N5A C9A H9A 118.9 . .
N5A C9A C10A 122.2(2) . .
C10A C9A H9A 118.9 . .
C11A C10A C9A 117.80(19) . .
C11A C10A C15A 119.2(2) . .
C15A C10A C9A 123.0(2) . .
C10A C11A H11A 120.0 . .
C12A C11A C10A 120.0(2) . .
C12A C11A H11A 120.0 . .
C11A C12A Cl2A 119.67(19) . .
C11A C12A C13A 121.0(2) . .
C13A C12A Cl2A 119.30(18) . .
C12A C13A H13A 120.4 . .
C14A C13A C12A 119.3(2) . .
C14A C13A H13A 120.4 . .
C13A C14A H14A 119.6 . .
C13A C14A C15A 120.9(2) . .
C15A C14A H14A 119.6 . .
O2A C15A C10A 122.7(2) . .
O2A C15A C14A 117.8(2) . .
C14A C15A C10A 119.5(2) . .
O3 C16 C17 114.5(2) . .
O4 C16 O3 129.1(2) . .
O4 C16 C17 116.4(2) . .
F1 C17 F2 107.8(2) . .
F1 C17 F3 107.0(2) . .
F1 C17 C16 113.0(2) . .
F2 C17 C16 109.8(2) . .
F3 C17 F2 107.4(2) . .
F3 C17 C16 111.6(2) . .
O3A C16A C17A 114.4(2) . .
O4A C16A O3A 128.7(2) . .
O4A C16A C17A 116.9(2) . .
F1A C17A C16A 111.1(3) . .
F2A C17A F1A 111.7(5) . .
F2A C17A F3A 106.9(6) . .
F2A C17A C16A 113.9(4) . .
F3A C17A F1A 102.0(5) . .
F3A C17A C16A 110.4(4) . .
F1B C17A C16A 111.5(3) . .
F1B C17A F2B 99.9(5) . .
F2B C17A C16A 108.9(4) . .
F3B C17A C16A 115.6(5) . .
F3B C17A F1B 113.3(6) . .
F3B C17A F2B 106.2(8) . .
H5A O5 H5B 104.5 . .
H6B O6 H6C 104.5 . .
H7B O7 H7C 104.4 . .
H8A O8 H8B 104.5 . .

loop_
_geom_bond_atom_site_label_1
_geom_bond_atom_site_label_2
_geom_bond_distance
_geom_bond_site_symmetry_2
Cl1 C1 1.734(3) .
Cl2 C12 1.728(2) .
O1 H1 0.8200 .
O1 C4 1.347(3) .
O2 H2 0.8200 .
O2 C15 1.352(3) .
N1 N2 1.381(2) .
N1 C7 1.280(3) .
N2 H2A 0.8600 .
N2 C8 1.339(3) .
N3 H3A 0.8600 .
N3 H3B 0.8600 .
N3 C8 1.310(3) .
N4 H4 0.8600 .
N4 N5 1.381(2) .
N4 C8 1.334(3) .
N5 C9 1.285(3) .
C1 C2 1.386(4) .
C1 C6 1.385(3) .
C2 H2B 0.9300 .
C2 C3 1.366(4) .
C3 H3 0.9300 .
C3 C4 1.400(3) .
C4 C5 1.401(3) .
C5 C6 1.396(3) .
C5 C7 1.463(3) .
C6 H6 0.9300 .
C7 H7 0.9300 .
C9 H9 0.9300 .
C9 C10 1.451(3) .
C10 C11 1.399(3) .
C10 C15 1.409(3) .
C11 H11 0.9300 .
C11 C12 1.377(3) .
C12 C13 1.385(3) .
C13 H13 0.9300 .
C13 C14 1.382(4) .
C14 H14 0.9300 .
C14 C15 1.390(3) .
Cl1A C1A 1.751(3) .
Cl2A C12A 1.738(2) .
O1A H1A 0.8200 .
O1A C4A 1.337(3) .
O2A H2AA 0.8200 .
O2A C15A 1.351(3) .
N1A N2A 1.381(3) .
N1A C7A 1.279(3) .
N2A H2AB 0.8600 .
N2A C8A 1.333(3) .
N3A H3AA 0.8600 .
N3A H3AB 0.8600 .
N3A C8A 1.316(3) .
N4A H4A 0.8600 .
N4A N5A 1.377(2) .
N4A C8A 1.339(3) .
N5A C9A 1.285(3) .
C1A C2A 1.381(4) .
C1A C6A 1.376(4) .
C2A H2AC 0.9300 .
C2A C3A 1.373(4) .
C3A H3AC 0.9300 .
C3A C4A 1.398(3) .
C4A C5A 1.404(3) .
C5A C6A 1.391(4) .
C5A C7A 1.466(3) .
C6A H6A 0.9300 .
C7A H7A 0.9300 .
C9A H9A 0.9300 .
C9A C10A 1.455(3) .
C10A C11A 1.400(3) .
C10A C15A 1.404(3) .
C11A H11A 0.9300 .
C11A C12A 1.374(3) .
C12A C13A 1.391(3) .
C13A H13A 0.9300 .
C13A C14A 1.377(4) .
C14A H14A 0.9300 .
C14A C15A 1.393(3) .
F1 C17 1.323(3) .
F2 C17 1.332(3) .
F3 C17 1.328(3) .
O3 C16 1.250(3) .
O4 C16 1.236(3) .
C16 C17 1.546(3) .
F1A C17A 1.333(5) .
F2A C17A 1.245(7) .
F3A C17A 1.326(7) .
O3A C16A 1.249(3) .
O4A C16A 1.237(3) .
C16A C17A 1.554(3) .
C17A F1B 1.323(6) .
C17A F2B 1.338(9) .
C17A F3B 1.236(10) .
O5 H5A 0.8502 .
O5 H5B 0.8501 .
O6 H6B 0.8503 .
O6 H6C 0.8500 .
O7 H7B 0.8507 .
O7 H7C 0.8502 .
O8 H8A 0.8503 .
O8 H8B 0.8500 .

loop_
_geom_hbond_atom_site_label_D
_geom_hbond_atom_site_label_H
_geom_hbond_atom_site_label_A
_geom_hbond_distance_DH
_geom_hbond_distance_HA
_geom_hbond_distance_DA
_geom_hbond_angle_DHA
_geom_hbond_site_symmetry_A
_geom_hbond_publ_flag
O1 H1 O6 0.82 1.80 2.594(3) 164.0 . yes
O2 H2 N5 0.82 2.00 2.717(2) 145.4 . yes
N2 H2A O3 0.86 1.95 2.795(2) 169.2 . yes
N3 H3A O8 0.86 2.07 2.843(2) 149.8 2_566 yes
N4 H4 O4 0.86 1.97 2.828(2) 171.9 . yes
O1A H1A O5 0.82 1.87 2.663(3) 162.3 . yes
O2A H2AA N5A 0.82 1.98 2.697(2) 145.1 . yes
N2A H2AB O4A 0.86 1.97 2.818(3) 169.3 . yes
N3A H3AB O8 0.86 2.25 2.954(3) 139.5 2_667 yes
N4A H4A O3A 0.86 1.92 2.762(3) 167.1 . yes
O5 H5A O1 0.85 2.06 2.906(3) 170.8 . yes
O5 H5B O3 0.85 2.20 3.027(3) 166.0 . yes
O6 H6B O4A 0.85 2.08 2.808(3) 143.4 . yes
O6 H6B F1B 0.85 2.36 3.087(7) 143.5 . yes
O6 H6C O1A 0.85 2.17 2.859(4) 138.5 . yes
O7 H7B O3A 0.85 2.05 2.837(3) 152.8 . yes
O7 H7C O3 0.85 2.07 2.908(3) 169.2 2_666 yes
O8 H8A O7 0.85 1.93 2.768(3) 169.5 . yes
O8 H8B O4 0.85 2.11 2.955(2) 173.6 1_546 yes

loop_
_geom_torsion_atom_site_label_1
_geom_torsion_atom_site_label_2
_geom_torsion_atom_site_label_3
_geom_torsion_atom_site_label_4
_geom_torsion
_geom_torsion_site_symmetry_1
_geom_torsion_site_symmetry_2
_geom_torsion_site_symmetry_3
_geom_torsion_site_symmetry_4
Cl1 C1 C2 C3 -179.8(2) . . . .
Cl1 C1 C6 C5 -179.6(2) . . . .
Cl2 C12 C13 C14 177.8(2) . . . .
O1 C4 C5 C6 -178.4(2) . . . .
O1 C4 C5 C7 1.1(4) . . . .
N1 N2 C8 N3 -7.2(3) . . . .
N1 N2 C8 N4 173.70(19) . . . .
N2 N1 C7 C5 179.0(2) . . . .
N4 N5 C9 C10 178.9(2) . . . .
N5 N4 C8 N2 171.45(19) . . . .
N5 N4 C8 N3 -7.7(3) . . . .
N5 C9 C10 C11 177.2(2) . . . .
N5 C9 C10 C15 -3.3(4) . . . .
C1 C2 C3 C4 -0.1(4) . . . .
C2 C1 C6 C5 -0.1(4) . . . .
C2 C3 C4 O1 179.0(3) . . . .
C2 C3 C4 C5 -1.1(4) . . . .
C3 C4 C5 C6 1.6(4) . . . .
C3 C4 C5 C7 -178.9(2) . . . .
C4 C5 C6 C1 -1.1(4) . . . .
C4 C5 C7 N1 -174.0(2) . . . .
C6 C1 C2 C3 0.7(4) . . . .
C6 C5 C7 N1 5.5(4) . . . .
C7 N1 N2 C8 -171.7(2) . . . .
C7 C5 C6 C1 179.5(2) . . . .
C8 N4 N5 C9 -177.9(2) . . . .
C9 C10 C11 C12 -178.7(2) . . . .
C9 C10 C15 O2 -2.8(4) . . . .
C9 C10 C15 C14 177.3(2) . . . .
C10 C11 C12 Cl2 -178.59(18) . . . .
C10 C11 C12 C13 0.5(4) . . . .
C11 C10 C15 O2 176.7(2) . . . .
C11 C10 C15 C14 -3.1(4) . . . .
C11 C12 C13 C14 -1.3(4) . . . .
C12 C13 C14 C15 -0.2(4) . . . .
C13 C14 C15 O2 -177.4(3) . . . .
C13 C14 C15 C10 2.4(4) . . . .
C15 C10 C11 C12 1.7(4) . . . .
Cl1A C1A C2A C3A 179.4(2) . . . .
Cl1A C1A C6A C5A -179.9(2) . . . .
Cl2A C12A C13A C14A -177.7(2) . . . .
O1A C4A C5A C6A -179.9(2) . . . .
O1A C4A C5A C7A -0.4(4) . . . .
N1A N2A C8A N3A -6.1(4) . . . .
N1A N2A C8A N4A 175.4(2) . . . .
N2A N1A C7A C5A -179.4(2) . . . .
N4A N5A C9A C10A 178.1(2) . . . .
N5A N4A C8A N2A 171.0(2) . . . .
N5A N4A C8A N3A -7.5(4) . . . .
N5A C9A C10A C11A 179.8(2) . . . .
N5A C9A C10A C15A -1.4(4) . . . .
C1A C2A C3A C4A 0.2(4) . . . .
C2A C1A C6A C5A -0.4(4) . . . .
C2A C3A C4A O1A 179.4(3) . . . .
C2A C3A C4A C5A 0.1(4) . . . .
C3A C4A C5A C6A -0.6(4) . . . .
C3A C4A C5A C7A 178.9(2) . . . .
C4A C5A C6A C1A 0.8(4) . . . .
C4A C5A C7A N1A -174.2(2) . . . .
C6A C1A C2A C3A -0.1(5) . . . .
C6A C5A C7A N1A 5.3(4) . . . .
C7A N1A N2A C8A -177.4(2) . . . .
C7A C5A C6A C1A -178.7(3) . . . .
C8A N4A N5A C9A -175.8(2) . . . .
C9A C10A C11A C12A 178.7(2) . . . .
C9A C10A C15A O2A 4.3(4) . . . .
C9A C10A C15A C14A -176.0(2) . . . .
C10A C11A C12A Cl2A 177.34(18) . . . .
C10A C11A C12A C13A -2.2(4) . . . .
C11A C10A C15A O2A -176.9(2) . . . .
C11A C10A C15A C14A 2.8(4) . . . .
C11A C12A C13A C14A 1.8(4) . . . .
C12A C13A C14A C15A 1.0(4) . . . .
C13A C14A C15A O2A 176.5(2) . . . .
C13A C14A C15A C10A -3.3(4) . . . .
C15A C10A C11A C12A -0.2(4) . . . .
O3 C16 C17 F1 159.8(2) . . . .
O3 C16 C17 F2 -79.8(3) . . . .
O3 C16 C17 F3 39.2(3) . . . .
O4 C16 C17 F1 -21.6(4) . . . .
O4 C16 C17 F2 98.8(3) . . . .
O4 C16 C17 F3 -142.3(2) . . . .
O3A C16A C17A F1A 154.9(7) . . . .
O3A C16A C17A F2A -77.9(8) . . . .
O3A C16A C17A F3A 42.4(5) . . . .
O3A C16A C17A F1B -155.6(8) . . . .
O3A C16A C17A F2B -46.4(6) . . . .
O3A C16A C17A F3B 73.0(11) . . . .
O4A C16A C17A F1A -25.0(8) . . . .
O4A C16A C17A F2A 102.2(8) . . . .
O4A C16A C17A F3A -137.5(5) . . . .
O4A C16A C17A F1B 24.5(9) . . . .
O4A C16A C17A F2B 133.7(6) . . . .
O4A C16A C17A F3B -106.9(11) . . . .
